data_2243529
loop_
_publ_author_name
'Oskolkov, Evgenii'
'Kornilova, Tatiana'
'Chavez, Preciosa America'
'Tillotson, John P.'
'Timofeeva, Tatiana V.'

_publ_section_title
;
 Structural (at 100K) and DFT studies of 2'-nitroflavone
;
_journal_coeditor_code YK2138
_journal_issue 9
_journal_name_full 'Acta Crystallographica Section E'
_journal_page_first 1417
_journal_page_last 1420
_journal_paper_doi 10.1107/S2056989020010713
_journal_volume 76
_journal_year 2020
_chemical_formula_iupac 'C15 H9 N O4'
_chemical_formula_moiety 'C15 H9 N O4'
_chemical_formula_sum 'C15 H9 N O4'
_chemical_formula_weight 267.23
_chemical_name_systematic
;
2-(2-Nitrophenyl)-4<i>H</i>-chromen-4-one
;
_space_group_crystal_system monoclinic
_space_group_IT_number 14
_space_group_name_Hall '-P 2ybc'
_space_group_name_H-M_alt 'P 1 21/c 1'
_atom_sites_solution_hydrogens difmap
_atom_sites_solution_primary iterative
_audit_creation_method
;
Olex2 1.2
(compiled 2018.05.29 svn.r3508 for OlexSys, GUI svn.r5506)
;
_cell_angle_alpha 90
_cell_angle_beta 116.647(18)
_cell_angle_gamma 90
_cell_formula_units_Z 4
_cell_length_a 8.079(7)
_cell_length_b 20.134(17)
_cell_length_c 7.915(7)
_cell_measurement_reflns_used 1326
_cell_measurement_temperature 100(2)
_cell_measurement_theta_max 32.14
_cell_measurement_theta_min 3.05
_cell_volume 1150.7(17)
_computing_cell_refinement
;
SAINT (Bruker, 2016)
;
_computing_data_collection
;
APEX3 (Bruker, 2016)
;
_computing_data_reduction
;
SAINT (Bruker, 2016)
;
_computing_molecular_graphics
;
Mercury (Macrae <i>et al.</i>,  2020)
;
_computing_publication_material
;
Mercury (Macrae <i>et al.</i>,  2020)
;
_computing_structure_refinement
;
<i>SHELXL2017/1</i> (Sheldrick, 2015b)
;
_computing_structure_solution
;
<i>SHELXT2017/1</i> (Sheldrick, 2015a)
;
_diffrn_ambient_temperature 100.15
_diffrn_measured_fraction_theta_full 0.964
_diffrn_measured_fraction_theta_max 0.942
_diffrn_measurement_device_type 'Bruker APEXII CCD'
_diffrn_measurement_method '\f and \w scans'
_diffrn_radiation_type MoK\a
_diffrn_radiation_wavelength 0.71073
_diffrn_reflns_av_R_equivalents 0.0340
_diffrn_reflns_av_unetI/netI 0.0289
_diffrn_reflns_limit_h_max 6
_diffrn_reflns_limit_h_min -10
_diffrn_reflns_limit_k_max 26
_diffrn_reflns_limit_k_min -16
_diffrn_reflns_limit_l_max 8
_diffrn_reflns_limit_l_min -10
_diffrn_reflns_number 9944
_diffrn_reflns_theta_full 25.242
_diffrn_reflns_theta_max 27.498
_diffrn_reflns_theta_min 2.023
_exptl_absorpt_coefficient_mu 0.114
_exptl_absorpt_correction_T_max 0.7464
_exptl_absorpt_correction_T_min 0.6777
_exptl_absorpt_correction_type none
_exptl_absorpt_process_details
;
SADABS-2016/2 (Bruker,2016/2) was used for absorption correction.
wR2(int) was 0.0601 before and 0.0512 after correction.
The Ratio of minimum to maximum transmission is 0.9080.
The \l/2 correction factor is Not present.
;
_exptl_crystal_colour white
_exptl_crystal_density_diffrn 1.543
_exptl_crystal_description block-shaped
_exptl_crystal_F_000 552
_exptl_crystal_size_max 0.35
_exptl_crystal_size_mid 0.28
_exptl_crystal_size_min 0.25
_refine_diff_density_max 0.300
_refine_diff_density_min -0.234
_refine_ls_extinction_method none
_refine_ls_goodness_of_fit_ref 1.050
_refine_ls_hydrogen_treatment refall
_refine_ls_matrix_type full
_refine_ls_number_parameters 217
_refine_ls_number_reflns 2491
_refine_ls_number_restraints 0
_refine_ls_restrained_S_all 1.050
_refine_ls_R_factor_all 0.0384
_refine_ls_R_factor_gt 0.0347
_refine_ls_shift/su_max 0.001
_refine_ls_shift/su_mean 0.000
_refine_ls_structure_factor_coef Fsqd
_refine_ls_weighting_details 'w=1/[\s^2^(Fo^2^)+(0.0401P)^2^+0.5510P] where P=(Fo^2^+2Fc^2^)/3'
_refine_ls_weighting_scheme calc
_refine_ls_wR_factor_gt 0.0900
_refine_ls_wR_factor_ref 0.0933
_reflns_number_gt 2248
_reflns_number_total 2491
_reflns_threshold_expression 'I > 2\s(I)'
_cod_data_source_file yk2138sup1.cif
_cod_data_source_block I
_cod_original_cell_volume 1150.6(16)
_cod_database_code 2243529
_shelx_space_group_comment
;
The symmetry employed for this shelxl refinement is uniquely defined
by the following loop, which should always be used as a source of
symmetry information in preference to the above space-group names.
They are only intended as comments.
;

loop_
_space_group_symop_operation_xyz
'x, y, z'
'-x, y+1/2, -z+1/2'
'-x, -y, -z'
'x, -y-1/2, z-1/2'

loop_
_atom_site_type_symbol
_atom_site_label
_atom_site_fract_x
_atom_site_fract_y
_atom_site_fract_z
_atom_site_U_iso_or_equiv
_atom_site_adp_type
_atom_site_calc_flag
_atom_site_occupancy
_atom_site_disorder_assembly
_atom_site_disorder_group
O O3 0.22049(12) 0.13047(4) 0.89731(12) 0.0160(2) Uani d 1 . .
O O4 0.48862(13) -0.02543(4) 1.23925(13) 0.0229(2) Uani d 1 . .
O O1 0.04077(13) 0.29953(4) 0.98796(14) 0.0230(2) Uani d 1 . .
O O2 0.11312(14) 0.20433(4) 1.12606(14) 0.0243(2) Uani d 1 . .
C C7 0.37958(17) 0.13828(6) 1.06058(17) 0.0154(2) Uani d 1 . .
C C10 0.22802(17) 0.01385(6) 0.96633(16) 0.0146(2) Uani d 1 . .
C C9 0.40481(17) 0.02123(6) 1.13800(17) 0.0160(2) Uani d 1 . .
C C15 0.14347(17) 0.06830(5) 0.85277(17) 0.0144(2) Uani d 1 . .
C C14 -0.02257(17) 0.06319(6) 0.68804(17) 0.0163(2) Uani d 1 . .
C C2 0.33977(17) 0.26206(6) 1.08494(16) 0.0148(2) Uani d 1 . .
C C13 -0.10846(18) 0.00246(6) 0.63791(17) 0.0182(3) Uani d 1 . .
C C1 0.44677(17) 0.20715(6) 1.09092(16) 0.0154(2) Uani d 1 . .
N N1 0.15066(15) 0.25441(5) 1.06335(14) 0.0164(2) Uani d 1 . .
C C8 0.47167(18) 0.08861(6) 1.17707(17) 0.0175(3) Uani d 1 . .
C C11 0.13820(18) -0.04727(6) 0.91170(17) 0.0168(3) Uani d 1 . .
C C6 0.62821(18) 0.21870(6) 1.12309(18) 0.0194(3) Uani d 1 . .
C C3 0.40847(18) 0.32564(6) 1.10911(17) 0.0165(3) Uani d 1 . .
C C5 0.69942(19) 0.28224(6) 1.14845(19) 0.0204(3) Uani d 1 . .
C C4 0.58971(18) 0.33551(6) 1.14135(17) 0.0185(3) Uani d 1 . .
C C12 -0.02751(18) -0.05292(6) 0.75091(18) 0.0186(3) Uani d 1 . .
H H13 -0.221(2) -0.0009(7) 0.527(2) 0.019(4) Uiso d 1 . .
H H11 0.196(2) -0.0854(7) 0.994(2) 0.020(4) Uiso d 1 . .
H H8 0.585(2) 0.0986(8) 1.292(2) 0.024(4) Uiso d 1 . .
H H14 -0.071(2) 0.1017(8) 0.610(2) 0.020(4) Uiso d 1 . .
H H3 0.334(2) 0.3611(8) 1.110(2) 0.025(4) Uiso d 1 . .
H H4 0.638(2) 0.3804(8) 1.162(2) 0.025(4) Uiso d 1 . .
H H5 0.825(2) 0.2894(7) 1.172(2) 0.022(4) Uiso d 1 . .
H H12 -0.090(2) -0.0948(8) 0.716(2) 0.024(4) Uiso d 1 . .
H H6 0.706(2) 0.1816(8) 1.128(2) 0.027(4) Uiso d 1 . .

loop_
_atom_site_aniso_label
_atom_site_aniso_U_11
_atom_site_aniso_U_22
_atom_site_aniso_U_33
_atom_site_aniso_U_12
_atom_site_aniso_U_13
_atom_site_aniso_U_23
O3 0.0160(5) 0.0119(4) 0.0168(4) -0.0011(3) 0.0043(4) -0.0001(3)
O4 0.0205(5) 0.0164(4) 0.0244(5) 0.0012(3) 0.0034(4) 0.0050(3)
O1 0.0174(5) 0.0199(4) 0.0291(5) 0.0041(3) 0.0083(4) 0.0014(4)
O2 0.0265(5) 0.0205(4) 0.0309(5) -0.0026(4) 0.0175(5) 0.0039(4)
C7 0.0149(6) 0.0148(5) 0.0168(5) -0.0012(4) 0.0073(5) -0.0026(4)
C10 0.0151(6) 0.0138(5) 0.0166(5) 0.0006(4) 0.0086(5) -0.0012(4)
C9 0.0158(6) 0.0151(5) 0.0173(5) 0.0008(4) 0.0077(5) 0.0007(4)
C15 0.0161(6) 0.0125(5) 0.0169(5) -0.0010(4) 0.0094(5) -0.0021(4)
C14 0.0164(6) 0.0163(5) 0.0164(5) 0.0021(4) 0.0076(5) 0.0005(4)
C2 0.0150(6) 0.0162(5) 0.0132(5) -0.0006(4) 0.0062(5) -0.0005(4)
C13 0.0158(6) 0.0215(6) 0.0159(5) -0.0023(5) 0.0059(5) -0.0034(4)
C1 0.0173(6) 0.0129(5) 0.0146(5) -0.0005(4) 0.0059(5) -0.0006(4)
N1 0.0174(5) 0.0156(5) 0.0162(5) 0.0000(4) 0.0076(4) -0.0020(4)
C8 0.0165(6) 0.0160(6) 0.0169(5) -0.0005(4) 0.0046(5) -0.0014(4)
C11 0.0191(6) 0.0139(5) 0.0195(6) 0.0006(4) 0.0106(5) -0.0009(4)
C6 0.0182(7) 0.0156(6) 0.0236(6) 0.0009(5) 0.0087(5) -0.0017(5)
C3 0.0201(6) 0.0130(5) 0.0161(5) 0.0010(4) 0.0078(5) 0.0000(4)
C5 0.0163(7) 0.0195(6) 0.0252(6) -0.0023(5) 0.0092(5) -0.0012(5)
C4 0.0211(7) 0.0142(5) 0.0201(6) -0.0032(5) 0.0091(5) -0.0012(4)
C12 0.0215(7) 0.0157(5) 0.0209(6) -0.0037(5) 0.0115(5) -0.0043(4)

loop_
_atom_type_symbol
_atom_type_description
_atom_type_scat_dispersion_real
_atom_type_scat_dispersion_imag
_atom_type_scat_source
C C 0.0033 0.0016 'International Tables Vol C Tables 4.2.6.8 and 6.1.1.4'
H H 0.0000 0.0000 'International Tables Vol C Tables 4.2.6.8 and 6.1.1.4'
N N 0.0061 0.0033 'International Tables Vol C Tables 4.2.6.8 and 6.1.1.4'
O O 0.0106 0.0060 'International Tables Vol C Tables 4.2.6.8 and 6.1.1.4'

loop_
_geom_angle_atom_site_label_1
_geom_angle_atom_site_label_2
_geom_angle_atom_site_label_3
_geom_angle_site_symmetry_1
_geom_angle_site_symmetry_3
_geom_angle
_geom_angle_publ_flag
C7 O3 C15 . . 118.38(9) ?
O3 C7 C1 . . 112.72(10) ?
C8 C7 O3 . . 124.33(11) ?
C8 C7 C1 . . 122.86(12) ?
C15 C10 C9 . . 120.66(11) ?
C15 C10 C11 . . 117.36(12) ?
C11 C10 C9 . . 121.98(11) ?
O4 C9 C10 . . 123.36(12) ?
O4 C9 C8 . . 122.56(13) ?
C8 C9 C10 . . 114.08(10) ?
O3 C15 C10 . . 121.31(12) ?
O3 C15 C14 . . 116.32(10) ?
C10 C15 C14 . . 122.37(11) ?
C13 C14 C15 . . 119.06(11) ?
C1 C2 N1 . . 121.28(11) ?
C3 C2 C1 . . 121.98(13) ?
C3 C2 N1 . . 116.64(11) ?
C14 C13 C12 . . 119.70(13) ?
C2 C1 C7 . . 124.49(12) ?
C6 C1 C7 . . 118.02(11) ?
C6 C1 C2 . . 117.47(11) ?
O1 N1 C2 . . 117.98(11) ?
O2 N1 O1 . . 123.63(12) ?
O2 N1 C2 . . 118.35(10) ?
C7 C8 C9 . . 121.12(12) ?
C12 C11 C10 . . 120.95(12) ?
C5 C6 C1 . . 121.21(12) ?
C2 C3 C4 . . 119.18(11) ?
C4 C5 C6 . . 119.85(14) ?
C5 C4 C3 . . 120.30(12) ?
C11 C12 C13 . . 120.55(12) ?
C13 C14 H14 . . 121.7(9) ?
C15 C14 H14 . . 119.2(9) ?
C14 C13 H13 . . 119.0(9) ?
C12 C13 H13 . . 121.3(9) ?
C7 C8 H8 . . 119.2(9) ?
C9 C8 H8 . . 119.7(9) ?
C12 C11 H11 . . 121.7(9) ?
C10 C11 H11 . . 117.3(9) ?
C5 C6 H6 . . 119.4(10) ?
C1 C6 H6 . . 119.4(10) ?
C2 C3 H3 . . 119.6(10) ?
C4 C3 H3 . . 121.1(10) ?
C4 C5 H5 . . 119.8(9) ?
C6 C5 H5 . . 120.4(9) ?
C5 C4 H4 . . 120.9(10) ?
C3 C4 H4 . . 118.8(10) ?
C11 C12 H12 . . 120.5(9) ?
C13 C12 H12 . . 118.9(9) ?

loop_
_geom_bond_atom_site_label_1
_geom_bond_atom_site_label_2
_geom_bond_site_symmetry_2
_geom_bond_distance
_geom_bond_publ_flag
O3 C7 . 1.3626(17) ?
O3 C15 . 1.3717(16) ?
O4 C9 . 1.2233(16) ?
O1 N1 . 1.2224(15) ?
O2 N1 . 1.2208(15) ?
C7 C1 . 1.4690(19) ?
C7 C8 . 1.3373(18) ?
C10 C9 . 1.4722(19) ?
C10 C15 . 1.3877(18) ?
C10 C11 . 1.3950(19) ?
C9 C8 . 1.4415(19) ?
C15 C14 . 1.3932(19) ?
C14 C13 . 1.3736(19) ?
C2 C1 . 1.3911(18) ?
C2 N1 . 1.467(2) ?
C2 C3 . 1.3741(19) ?
C13 C12 . 1.3950(19) ?
C1 C6 . 1.390(2) ?
C11 C12 . 1.377(2) ?
C6 C5 . 1.380(2) ?
C3 C4 . 1.383(2) ?
C5 C4 . 1.3765(19) ?
C14 H14 . 0.958(15) ?
C13 H13 . 0.944(16) ?
C11 H11 . 0.979(15) ?
C6 H6 . 0.964(17) ?
C3 H3 . 0.933(17) ?
C5 H5 . 0.953(17) ?
C4 H4 . 0.971(16) ?
C12 H12 . 0.957(16) ?

loop_
_geom_hbond_atom_site_label_D
_geom_hbond_atom_site_label_H
_geom_hbond_atom_site_label_A
_geom_hbond_site_symmetry_A
_geom_hbond_distance_DH
_geom_hbond_distance_HA
_geom_hbond_distance_DA
_geom_hbond_angle_DHA
_geom_hbond_publ_flag
C3 H3 O4 2_657 0.933(17) 2.675(16) 3.198(3) 116.1(12) yes
C4 H4 O4 2_657 0.971(16) 2.446(16) 3.109(3) 125.3(12) yes

loop_
_geom_torsion_atom_site_label_1
_geom_torsion_atom_site_label_2
_geom_torsion_atom_site_label_3
_geom_torsion_atom_site_label_4
_geom_torsion_site_symmetry_1
_geom_torsion_site_symmetry_2
_geom_torsion_site_symmetry_3
_geom_torsion_site_symmetry_4
_geom_torsion
_geom_torsion_publ_flag
O3 C7 C1 C2 . . . . 52.15(16) ?
O3 C7 C1 C6 . . . . -126.13(13) ?
O3 C7 C8 C9 . . . . -1.1(2) ?
O3 C15 C14 C13 . . . . -178.69(11) ?
O4 C9 C8 C7 . . . . 178.00(12) ?
C7 O3 C15 C10 . . . . -2.47(17) ?
C7 O3 C15 C14 . . . . 177.77(10) ?
C7 C1 C6 C5 . . . . 178.51(12) ?
C10 C9 C8 C7 . . . . -1.92(18) ?
C10 C15 C14 C13 . . . . 1.55(19) ?
C10 C11 C12 C13 . . . . 0.61(19) ?
C9 C10 C15 O3 . . . . -0.57(18) ?
C9 C10 C15 C14 . . . . 179.18(11) ?
C9 C10 C11 C12 . . . . 179.73(11) ?
C15 O3 C7 C1 . . . . -179.96(10) ?
C15 O3 C7 C8 . . . . 3.39(18) ?
C15 C10 C9 O4 . . . . -177.23(12) ?
C15 C10 C9 C8 . . . . 2.69(17) ?
C15 C10 C11 C12 . . . . 0.18(18) ?
C15 C14 C13 C12 . . . . -0.71(19) ?
C14 C13 C12 C11 . . . . -0.33(19) ?
C2 C1 C6 C5 . . . . 0.11(19) ?
C2 C3 C4 C5 . . . . 0.21(18) ?
C1 C7 C8 C9 . . . . -177.40(11) ?
C1 C2 N1 O1 . . . . -152.23(12) ?
C1 C2 N1 O2 . . . . 29.74(16) ?
C1 C2 C3 C4 . . . . -0.34(18) ?
C1 C6 C5 C4 . . . . -0.2(2) ?
N1 C2 C1 C7 . . . . 5.50(17) ?
N1 C2 C1 C6 . . . . -176.22(10) ?
N1 C2 C3 C4 . . . . 176.21(10) ?
C8 C7 C1 C2 . . . . -131.15(14) ?
C8 C7 C1 C6 . . . . 50.57(18) ?
C11 C10 C9 O4 . . . . 3.2(2) ?
C11 C10 C9 C8 . . . . -176.84(11) ?
C11 C10 C15 O3 . . . . 178.98(11) ?
C11 C10 C15 C14 . . . . -1.27(18) ?
C6 C5 C4 C3 . . . . 0.07(19) ?
C3 C2 C1 C7 . . . . -178.11(11) ?
C3 C2 C1 C6 . . . . 0.18(18) ?
C3 C2 N1 O1 . . . . 31.19(15) ?
C3 C2 N1 O2 . . . . -146.84(12) ?

_cod_database_fobs_code 2243529
